data_1570912
loop_
_publ_author_name
'Lin, Shu-Yu'
'Shen, Yi-Lin'
'Chen, Wei-Hao'
'Govindaraj, Manivannan'
'Chen, Jhy-Der'

_publ_section_title
;
 Cu(II) Coordination Polymers Containing Mixed Ligands with Different
 Flexibilities: Structural Diversity and Iodine Adsorption.
;
_journal_issue 2
_journal_name_full 'Molecules (Basel, Switzerland)'
_journal_page_first 311
_journal_paper_doi 10.3390/molecules29020311
_journal_volume 29
_journal_year 2024
_chemical_formula_sum 'C36 H27 Cu N2 O7'
_chemical_formula_weight 663.13
_space_group_crystal_system monoclinic
_space_group_IT_number 15
_space_group_name_Hall '-C 2yc'
_space_group_name_H-M_alt 'C 1 2/c 1'
_atom_sites_solution_hydrogens mixed
_audit_creation_method SHELXL-2018/3
_cell_angle_alpha 90
_cell_angle_beta 99.4362(19)
_cell_angle_gamma 90
_cell_formula_units_Z 8
_cell_length_a 18.8531(6)
_cell_length_b 25.8032(8)
_cell_length_c 17.4503(6)
_cell_measurement_reflns_used 6469
_cell_measurement_temperature 191(2)
_cell_measurement_theta_max 27.71
_cell_measurement_theta_min 2.56
_cell_volume 8374.2(5)
_computing_cell_refinement 'Bruker SAINT'
_computing_data_collection 'Bruker APEX2'
_computing_data_reduction 'Bruker SAINT'
_computing_molecular_graphics 'Bruker SHELXTL'
_computing_publication_material 'Bruker SHELXTL'
_computing_structure_refinement 'SHELXL-2018/3 (Sheldrick, 2018)'
_computing_structure_solution 'SHELXS-97 (Sheldrick 2008)'
_diffrn_ambient_temperature 191(2)
_diffrn_measured_fraction_theta_full 0.981
_diffrn_measured_fraction_theta_max 0.965
_diffrn_measurement_device_type 'Bruker APEX-II CCD'
_diffrn_measurement_method '\f and \w scans'
_diffrn_radiation_type MoK\a
_diffrn_radiation_wavelength 0.71073
_diffrn_reflns_av_R_equivalents 0.0745
_diffrn_reflns_av_unetI/netI 0.1006
_diffrn_reflns_Laue_measured_fraction_full 0.981
_diffrn_reflns_Laue_measured_fraction_max 0.965
_diffrn_reflns_limit_h_max 25
_diffrn_reflns_limit_h_min -25
_diffrn_reflns_limit_k_max 34
_diffrn_reflns_limit_k_min -34
_diffrn_reflns_limit_l_max 20
_diffrn_reflns_limit_l_min -23
_diffrn_reflns_number 29710
_diffrn_reflns_point_group_measured_fraction_full 0.981
_diffrn_reflns_point_group_measured_fraction_max 0.965
_diffrn_reflns_theta_full 25.242
_diffrn_reflns_theta_max 28.311
_diffrn_reflns_theta_min 1.672
_exptl_absorpt_coefficient_mu 0.561
_exptl_absorpt_correction_T_max 0.7457
_exptl_absorpt_correction_T_min 0.6739
_exptl_absorpt_correction_type multi-scan
_exptl_absorpt_process_details 'SADABS V2008/1 (Bruker AXS, 2008)'
_exptl_crystal_colour green
_exptl_crystal_density_diffrn 1.052
_exptl_crystal_description block
_exptl_crystal_F_000 2736
_exptl_crystal_size_max 0.300
_exptl_crystal_size_mid 0.100
_exptl_crystal_size_min 0.100
_refine_diff_density_max 0.605
_refine_diff_density_min -0.678
_refine_diff_density_rms 0.069
_refine_ls_extinction_method none
_refine_ls_goodness_of_fit_ref 0.990
_refine_ls_hydrogen_treatment mixed
_refine_ls_matrix_type full
_refine_ls_number_parameters 432
_refine_ls_number_reflns 10067
_refine_ls_number_restraints 0
_refine_ls_restrained_S_all 0.990
_refine_ls_R_factor_all 0.1022
_refine_ls_R_factor_gt 0.0536
_refine_ls_shift/su_max 0.001
_refine_ls_shift/su_mean 0.000
_refine_ls_structure_factor_coef Fsqd
_refine_ls_weighting_details 'w=1/[\s^2^(Fo^2^)+(0.0585P)^2^] where P=(Fo^2^+2Fc^2^)/3'
_refine_ls_weighting_scheme calc
_refine_ls_wR_factor_gt 0.1164
_refine_ls_wR_factor_ref 0.1345
_reflns_Friedel_coverage 0.000
_reflns_number_gt 6062
_reflns_number_total 10067
_reflns_threshold_expression 'I > 2\s(I)'
_cod_data_source_file allcif.cif
_cod_data_source_block 3
_cod_depositor_comments
;
The following automatic conversions were performed:

data item '_exptl_absorpt_correction_type' value 'multi_scan' was
changed to 'multi-scan' in accordance with the
/home/data/users/saulius/crontab/automatic-downloads/current/MDPI/lib/dictionaries/cif_core.dic
dictionary named 'cif_core.dic' version 2.4.2 last updated on
2011-04-26.

Automatic conversion script
Id: cif_fix_values 8170 2020-07-09 18:12:32Z antanas 
;
_cod_original_sg_symbol_H-M 'C 2/c'
_cod_database_code 1570912
_shelx_shelxl_version_number 2018/3
_shelx_space_group_comment
; 
The symmetry employed for this shelxl refinement is uniquely defined 
by the following loop, which should always be used as a source of 
symmetry information in preference to the above space-group names. 
They are only intended as comments. 
;
_shelx_estimated_absorpt_t_min 0.850
_shelx_estimated_absorpt_t_max 0.946

loop_
_space_group_symop_operation_xyz
'x, y, z'
'-x, y, -z+1/2'
'x+1/2, y+1/2, z'
'-x+1/2, y+1/2, -z+1/2'
'-x, -y, -z'
'x, -y, z-1/2'
'-x+1/2, -y+1/2, -z'
'x+1/2, -y+1/2, z-1/2'

loop_
_atom_site_label
_atom_site_type_symbol
_atom_site_fract_x
_atom_site_fract_y
_atom_site_fract_z
_atom_site_U_iso_or_equiv
_atom_site_adp_type
_atom_site_occupancy
_atom_site_site_symmetry_order
_atom_site_calc_flag
_atom_site_refinement_flags_posn
_atom_site_refinement_flags_adp
_atom_site_refinement_flags_occupancy
_atom_site_disorder_assembly
_atom_site_disorder_group
Cu Cu 0.53631(2) 0.52623(2) 0.95380(2) 0.01812(10) Uani 1 1 d . . . . .
O1 O 0.83101(15) 0.69752(11) 0.82163(17) 0.0686(8) Uani 1 1 d . . . . .
O2 O 0.47935(10) 0.48282(7) 0.87285(10) 0.0274(5) Uani 1 1 d . . . . .
O3 O 0.42057(10) 0.43678(8) 0.95170(10) 0.0301(5) Uani 1 1 d . . . . .
O4 O 0.72041(18) 0.19720(15) 0.3887(2) 0.1116(13) Uani 1 1 d . . . . .
O5 O 0.71433(18) 0.28112(14) 0.3783(2) 0.0991(13) Uani 1 1 d . . . . .
O6 O 0.10492(10) 0.03041(8) 0.48272(11) 0.0317(5) Uani 1 1 d . . . . .
O7 O 0.04333(10) 0.07622(7) 0.55994(11) 0.0299(5) Uani 1 1 d . . . . .
N1 N 0.60761(13) 0.56211(9) 0.88348(13) 0.0304(6) Uani 1 1 d . . . . .
N2 N 0.84984(16) 0.61459(15) 0.8565(2) 0.0860(13) Uani 1 1 d . . . . .
H2A H 0.874513 0.586468 0.849779 0.103 Uiso 1 1 calc R U . . .
C1 C 0.5761(14) 0.5814(9) 0.8184(11) 0.0747(16) Uani 0.283(13) 1 d . . P A 1
H1A H 0.525423 0.577525 0.805206 0.090 Uiso 0.283(13) 1 calc R U P A 1
C2 C 0.6121(12) 0.6075(10) 0.7663(9) 0.0747(16) Uani 0.283(13) 1 d . . P A 1
H2B H 0.591002 0.625946 0.721197 0.090 Uiso 0.283(13) 1 calc R U P A 1
C3 C 0.7118(14) 0.5988(13) 0.8035(10) 0.0747(16) Uani 0.283(13) 1 d . . P A 1
H3A H 0.747580 0.597507 0.771082 0.090 Uiso 0.283(13) 1 calc R U P A 1
C1' C 0.5922(5) 0.5621(4) 0.8060(4) 0.0747(16) Uani 0.717(13) 1 d . . P A 2
H1'A H 0.546464 0.549325 0.782640 0.090 Uiso 0.717(13) 1 calc R U P A 2
C2' C 0.6375(4) 0.5793(4) 0.7581(4) 0.0747(16) Uani 0.717(13) 1 d . . P A 2
H2'A H 0.624606 0.575219 0.703487 0.090 Uiso 0.717(13) 1 calc R U P A 2
C3' C 0.6966(5) 0.6005(5) 0.7859(4) 0.0747(16) Uani 0.717(13) 1 d . . P A 2
H3'A H 0.723067 0.619424 0.753319 0.090 Uiso 0.717(13) 1 calc R U P A 2
C4 C 0.72333(18) 0.59542(13) 0.86819(19) 0.0426(9) Uani 1 1 d . . . . .
C5 C 0.67458(16) 0.57593(12) 0.91186(18) 0.0351(8) Uani 1 1 d . . . . .
H5A H 0.690123 0.572141 0.966169 0.042 Uiso 1 1 calc R U . . .
C6 C 0.79674(18) 0.61171(18) 0.9085(2) 0.0691(13) Uani 1 1 d . . . . .
H6A H 0.792947 0.646098 0.932695 0.083 Uiso 1 1 calc R U . . .
H6B H 0.813646 0.586719 0.950609 0.083 Uiso 1 1 calc R U . . .
C7 C 0.8630(2) 0.65739(19) 0.8186(2) 0.0646(12) Uani 1 1 d . . . . .
C8 C 0.9208(2) 0.65017(18) 0.7634(3) 0.0781(14) Uani 1 1 d . . . . .
H8A H 0.944988 0.616201 0.773211 0.094 Uiso 1 1 calc R U . . .
H8B H 0.897261 0.651392 0.708386 0.094 Uiso 1 1 calc R U . . .
C9 C 0.9719(2) 0.6910(2) 0.7791(3) 0.1042(19) Uani 1 1 d . . . . .
H9A H 0.997877 0.687419 0.832882 0.156 Uiso 1 1 calc R U . . .
H9B H 0.946196 0.724601 0.775203 0.156 Uiso 1 1 calc R U . . .
C10 C 0.43770(14) 0.44691(11) 0.88616(15) 0.0224(6) Uani 1 1 d . . . . .
C11 C 0.40934(14) 0.41140(11) 0.82045(15) 0.0242(6) Uani 1 1 d . . . . .
C12 C 0.38190(14) 0.36276(11) 0.83429(15) 0.0262(7) Uani 1 1 d . . . . .
H12A H 0.371941 0.354664 0.884560 0.031 Uiso 1 1 calc R U . . .
C13 C 0.36910(15) 0.32648(12) 0.77636(16) 0.0291(7) Uani 1 1 d . . . . .
H13A H 0.350795 0.293395 0.786929 0.035 Uiso 1 1 calc R U . . .
C14 C 0.38277(15) 0.33779(12) 0.70180(16) 0.0289(7) Uani 1 1 d . . . . .
C15 C 0.4107(9) 0.3832(6) 0.6883(8) 0.0267(11) Uani 0.49(4) 1 d . . P B 1
H15A H 0.421468 0.390541 0.638098 0.032 Uiso 0.49(4) 1 calc R U P B 1
C16 C 0.4249(9) 0.4211(6) 0.7472(9) 0.0267(11) Uani 0.49(4) 1 d . . P B 1
H16A H 0.445205 0.453389 0.736384 0.032 Uiso 0.49(4) 1 calc R U P B 1
C15' C 0.3966(9) 0.3924(6) 0.6839(8) 0.0267(11) Uani 0.51(4) 1 d . . P B 2
H15B H 0.395303 0.403300 0.631695 0.032 Uiso 0.51(4) 1 calc R U P B 2
C16' C 0.4109(8) 0.4263(6) 0.7425(9) 0.0267(11) Uani 0.51(4) 1 d . . P B 2
H16B H 0.422266 0.461129 0.731595 0.032 Uiso 0.51(4) 1 calc R U P B 2
C17 C 0.38055(16) 0.29619(12) 0.64215(16) 0.0329(7) Uani 1 1 d . . . . .
C18 C 0.32734(16) 0.25844(12) 0.63166(17) 0.0332(8) Uani 1 1 d . . . . .
H18A H 0.289651 0.259851 0.661664 0.040 Uiso 1 1 calc R U . . .
C19 C 0.32813(15) 0.21861(12) 0.57811(16) 0.0315(7) Uani 1 1 d . . . . .
C20 C 0.38476(16) 0.21663(12) 0.53582(16) 0.0343(8) Uani 1 1 d . . . . .
H20A H 0.385944 0.189581 0.499121 0.041 Uiso 1 1 calc R U . . .
C21 C 0.43937(16) 0.25321(12) 0.54606(17) 0.0322(7) Uani 1 1 d . . . . .
C22 C 0.43621(16) 0.29354(12) 0.59887(16) 0.0328(7) Uani 1 1 d . . . . .
H22A H 0.472501 0.319454 0.605291 0.039 Uiso 1 1 calc R U . . .
C23 C 0.50212(17) 0.24948(13) 0.50434(17) 0.0347(8) Uani 1 1 d . . . . .
C24 C 0.52930(18) 0.20089(15) 0.4881(2) 0.0481(9) Uani 1 1 d . . . . .
H24A H 0.506104 0.170266 0.501333 0.058 Uiso 1 1 calc R U . . .
C25 C 0.59004(19) 0.19716(16) 0.4526(2) 0.0539(10) Uani 1 1 d . . . . .
H25A H 0.607885 0.164093 0.441201 0.065 Uiso 1 1 calc R U . . .
C26 C 0.62469(18) 0.24201(16) 0.4337(2) 0.0470(9) Uani 1 1 d . . . . .
C27 C 0.6913(2) 0.2378(2) 0.3978(2) 0.0662(12) Uani 1 1 d . . . . .
C28 C 0.59845(18) 0.28888(15) 0.4511(2) 0.0497(10) Uani 1 1 d . . . . .
H28A H 0.622286 0.319524 0.439005 0.060 Uiso 1 1 calc R U . . .
C29 C 0.53787(17) 0.29298(15) 0.48590(19) 0.0451(9) Uani 1 1 d . . . . .
H29A H 0.520756 0.326279 0.497213 0.054 Uiso 1 1 calc R U . . .
C30 C 0.26944(16) 0.17951(12) 0.56692(16) 0.0294(7) Uani 1 1 d . . . . .
C31 C 0.2017(4) 0.1902(3) 0.5855(5) 0.0267(11) Uani 0.73(3) 1 d . . P C 1
H31A H 0.193184 0.223205 0.606229 0.032 Uiso 0.73(3) 1 calc R U P C 1
C32 C 0.1473(5) 0.1546(3) 0.5749(5) 0.0267(11) Uani 0.73(3) 1 d . . P C 1
H32A H 0.102246 0.162874 0.589477 0.032 Uiso 0.73(3) 1 calc R U P C 1
C31' C 0.2135(9) 0.1810(7) 0.6071(14) 0.0267(11) Uani 0.27(3) 1 d . . P C 2
H31B H 0.212640 0.206790 0.645880 0.032 Uiso 0.27(3) 1 calc R U P C 2
C32' C 0.1582(11) 0.1458(7) 0.5924(11) 0.0267(11) Uani 0.27(3) 1 d . . P C 2
H32B H 0.118363 0.149774 0.618864 0.032 Uiso 0.27(3) 1 calc R U P C 2
C33 C 0.15769(16) 0.10600(12) 0.54262(16) 0.0278(7) Uani 1 1 d . . . . .
C34 C 0.09750(15) 0.06798(11) 0.52715(16) 0.0254(6) Uani 1 1 d . . . . .
C35 C 0.211(2) 0.1030(16) 0.507(3) 0.081(12) Uani 0.34(5) 1 d . . P C 1
H35A H 0.214319 0.075259 0.471777 0.097 Uiso 0.34(5) 1 calc R U P C 1
C36 C 0.269(2) 0.1429(17) 0.520(3) 0.080(10) Uani 0.34(5) 1 d . . P C 1
H36A H 0.307786 0.140368 0.491247 0.096 Uiso 0.34(5) 1 calc R U P C 1
C35' C 0.2270(8) 0.0932(7) 0.5239(9) 0.035(3) Uani 0.66(5) 1 d . . P C 2
H35B H 0.234858 0.060289 0.502179 0.042 Uiso 0.66(5) 1 calc R U P C 2
C36' C 0.2807(8) 0.1279(6) 0.5373(8) 0.037(3) Uani 0.66(5) 1 d . . P C 2
H36B H 0.327017 0.118557 0.527143 0.044 Uiso 0.66(5) 1 calc R U P C 2
H5C H 0.762(3) 0.2847(19) 0.362(3) 0.133(19) Uiso 1 1 d . . . . .

loop_
_atom_site_aniso_label
_atom_site_aniso_U_11
_atom_site_aniso_U_22
_atom_site_aniso_U_33
_atom_site_aniso_U_23
_atom_site_aniso_U_13
_atom_site_aniso_U_12
Cu 0.01787(16) 0.01642(17) 0.02030(17) -0.00081(15) 0.00381(13) 0.00214(15)
O1 0.0583(17) 0.062(2) 0.101(2) 0.0052(17) 0.0566(17) -0.0042(16)
O2 0.0304(11) 0.0272(12) 0.0247(10) -0.0054(9) 0.0049(9) -0.0077(9)
O3 0.0360(12) 0.0323(12) 0.0231(10) -0.0052(9) 0.0076(9) -0.0068(10)
O4 0.088(2) 0.089(3) 0.178(4) -0.007(3) 0.082(3) 0.010(2)
O5 0.079(2) 0.081(3) 0.161(3) 0.017(2) 0.091(2) 0.003(2)
O6 0.0281(11) 0.0325(12) 0.0360(11) -0.0115(10) 0.0099(9) -0.0119(10)
O7 0.0274(11) 0.0234(11) 0.0407(12) -0.0049(9) 0.0108(10) -0.0108(9)
N1 0.0368(15) 0.0291(15) 0.0246(13) 0.0011(11) 0.0032(12) -0.0094(12)
N2 0.0403(19) 0.094(3) 0.136(3) 0.048(3) 0.051(2) 0.010(2)
C1 0.077(3) 0.125(4) 0.0212(19) 0.006(3) 0.0052(16) -0.057(3)
C2 0.077(3) 0.125(4) 0.0212(19) 0.006(3) 0.0052(16) -0.057(3)
C3 0.077(3) 0.125(4) 0.0212(19) 0.006(3) 0.0052(16) -0.057(3)
C1' 0.077(3) 0.125(4) 0.0212(19) 0.006(3) 0.0052(16) -0.057(3)
C2' 0.077(3) 0.125(4) 0.0212(19) 0.006(3) 0.0052(16) -0.057(3)
C3' 0.077(3) 0.125(4) 0.0212(19) 0.006(3) 0.0052(16) -0.057(3)
C4 0.041(2) 0.045(2) 0.046(2) 0.0093(17) 0.0187(17) -0.0066(17)
C5 0.0285(17) 0.043(2) 0.0351(17) 0.0090(15) 0.0099(15) 0.0011(15)
C6 0.034(2) 0.097(4) 0.080(3) 0.036(3) 0.019(2) -0.006(2)
C7 0.038(2) 0.078(3) 0.086(3) 0.015(3) 0.037(2) -0.005(2)
C8 0.049(3) 0.077(3) 0.116(4) 0.011(3) 0.037(3) -0.014(2)
C9 0.072(3) 0.127(5) 0.127(5) -0.034(4) 0.054(3) -0.017(3)
C10 0.0178(14) 0.0227(16) 0.0265(15) -0.0038(12) 0.0027(12) 0.0031(12)
C11 0.0221(14) 0.0243(16) 0.0272(15) -0.0048(12) 0.0067(13) -0.0048(13)
C12 0.0257(15) 0.0308(17) 0.0233(14) -0.0031(13) 0.0078(13) -0.0038(13)
C13 0.0281(16) 0.0278(17) 0.0329(16) -0.0103(13) 0.0096(14) -0.0128(14)
C14 0.0277(16) 0.0356(18) 0.0240(15) -0.0100(13) 0.0063(13) -0.0155(14)
C15 0.028(2) 0.027(2) 0.0256(14) -0.0034(15) 0.0045(19) -0.0077(17)
C16 0.028(2) 0.027(2) 0.0256(14) -0.0034(15) 0.0045(19) -0.0077(17)
C15' 0.028(2) 0.027(2) 0.0256(14) -0.0034(15) 0.0045(19) -0.0077(17)
C16' 0.028(2) 0.027(2) 0.0256(14) -0.0034(15) 0.0045(19) -0.0077(17)
C17 0.0296(17) 0.040(2) 0.0306(16) -0.0105(14) 0.0087(14) -0.0150(15)
C18 0.0311(17) 0.039(2) 0.0309(16) -0.0141(14) 0.0104(14) -0.0165(15)
C19 0.0297(16) 0.0366(19) 0.0285(16) -0.0101(14) 0.0064(14) -0.0184(15)
C20 0.0394(18) 0.0357(19) 0.0298(16) -0.0157(14) 0.0117(15) -0.0167(16)
C21 0.0321(16) 0.0345(19) 0.0318(17) -0.0059(14) 0.0107(14) -0.0132(15)
C22 0.0302(16) 0.0371(19) 0.0327(16) -0.0079(14) 0.0097(14) -0.0193(15)
C23 0.0372(18) 0.0359(19) 0.0334(17) -0.0101(15) 0.0133(15) -0.0112(16)
C24 0.046(2) 0.049(2) 0.051(2) -0.0051(18) 0.0145(18) -0.0065(19)
C25 0.048(2) 0.058(3) 0.061(2) -0.006(2) 0.023(2) 0.005(2)
C26 0.0346(19) 0.056(3) 0.055(2) -0.0012(19) 0.0189(18) -0.0050(18)
C27 0.058(3) 0.074(3) 0.075(3) -0.007(3) 0.037(2) 0.007(3)
C28 0.037(2) 0.057(3) 0.060(2) -0.008(2) 0.0249(18) -0.0184(19)
C29 0.043(2) 0.050(2) 0.047(2) -0.0157(18) 0.0208(17) -0.0137(18)
C30 0.0327(17) 0.0287(18) 0.0275(15) -0.0105(13) 0.0074(14) -0.0163(14)
C31 0.028(2) 0.027(2) 0.0256(14) -0.0034(15) 0.0045(19) -0.0077(17)
C32 0.028(2) 0.027(2) 0.0256(14) -0.0034(15) 0.0045(19) -0.0077(17)
C31' 0.028(2) 0.027(2) 0.0256(14) -0.0034(15) 0.0045(19) -0.0077(17)
C32' 0.028(2) 0.027(2) 0.0256(14) -0.0034(15) 0.0045(19) -0.0077(17)
C33 0.0254(16) 0.0306(17) 0.0268(15) -0.0026(13) 0.0031(13) -0.0121(14)
C34 0.0241(15) 0.0249(16) 0.0258(15) 0.0074(13) 0.0000(13) -0.0082(13)
C35 0.045(16) 0.045(16) 0.16(3) -0.061(16) 0.024(17) -0.014(12)
C36 0.043(15) 0.047(18) 0.16(3) -0.023(16) 0.051(15) -0.030(12)
C35' 0.018(4) 0.027(5) 0.062(5) -0.015(4) 0.012(4) -0.005(3)
C36' 0.022(3) 0.026(5) 0.066(6) -0.020(4) 0.016(4) -0.006(4)

loop_
_atom_type_symbol
_atom_type_description
_atom_type_scat_dispersion_real
_atom_type_scat_dispersion_imag
_atom_type_scat_source
C C 0.0033 0.0016 'International Tables Vol C Tables 4.2.6.8 and 6.1.1.4'
H H 0.0000 0.0000 'International Tables Vol C Tables 4.2.6.8 and 6.1.1.4'
N N 0.0061 0.0033 'International Tables Vol C Tables 4.2.6.8 and 6.1.1.4'
O O 0.0106 0.0060 'International Tables Vol C Tables 4.2.6.8 and 6.1.1.4'
Cu Cu 0.3201 1.2651 'International Tables Vol C Tables 4.2.6.8 and 6.1.1.4'

loop_
_geom_angle_atom_site_label_1
_geom_angle_atom_site_label_2
_geom_angle_atom_site_label_3
_geom_angle
_geom_angle_site_symmetry_1
_geom_angle_site_symmetry_3
_geom_angle_publ_flag
O6 Cu O3 88.93(9) 8_556 5_667 ?
O6 Cu O7 168.27(8) 8_556 4_556 ?
O3 Cu O7 89.21(8) 5_667 4_556 ?
O6 Cu O2 91.13(8) 8_556 . ?
O3 Cu O2 167.93(8) 5_667 . ?
O7 Cu O2 88.28(8) 4_556 . ?
O6 Cu N1 91.13(9) 8_556 . ?
O3 Cu N1 93.33(8) 5_667 . ?
O7 Cu N1 100.54(9) 4_556 . ?
O2 Cu N1 98.74(8) . . ?
O6 Cu Cu 81.24(6) 8_556 5_667 ?
O3 Cu Cu 85.49(6) 5_667 5_667 ?
O7 Cu Cu 87.07(6) 4_556 5_667 ?
O2 Cu Cu 82.59(5) . 5_667 ?
N1 Cu Cu 172.29(7) . 5_667 ?
C10 O2 Cu 124.54(17) . . ?
C10 O3 Cu 121.80(19) . 5_667 ?
C27 O5 H5C 122(3) . . ?
C34 O6 Cu 126.49(18) . 8_455 ?
C34 O7 Cu 119.41(18) . 4_546 ?
C1 N1 C5 119.8(10) . . ?
C5 N1 C1' 114.4(4) . . ?
C1 N1 Cu 115.0(10) . . ?
C5 N1 Cu 122.90(19) . . ?
C1' N1 Cu 121.3(4) . . ?
C7 N2 C6 123.6(4) . . ?
C7 N2 H2A 118.2 . . ?
C6 N2 H2A 118.2 . . ?
N1 C1 C2 123.8(18) . . ?
N1 C1 H1A 118.1 . . ?
C2 C1 H1A 118.1 . . ?
C1 C2 C3 106.3(15) . . ?
C1 C2 H2B 126.8 . . ?
C3 C2 H2B 126.8 . . ?
C4 C3 C2 112(2) . . ?
C4 C3 H3A 124.1 . . ?
C2 C3 H3A 124.1 . . ?
N1 C1' C2' 124.5(6) . . ?
N1 C1' H1'A 117.8 . . ?
C2' C1' H1'A 117.8 . . ?
C3' C2' C1' 120.5(6) . . ?
C3' C2' H2'A 119.8 . . ?
C1' C2' H2'A 119.8 . . ?
C2' C3' C4 118.8(6) . . ?
C2' C3' H3'A 120.6 . . ?
C4 C3' H3'A 120.6 . . ?
C3 C4 C5 123.3(12) . . ?
C5 C4 C3' 115.2(4) . . ?
C3 C4 C6 117.5(12) . . ?
C5 C4 C6 119.2(3) . . ?
C3' C4 C6 125.6(4) . . ?
N1 C5 C4 124.8(3) . . ?
N1 C5 H5A 117.6 . . ?
C4 C5 H5A 117.6 . . ?
N2 C6 C4 113.3(3) . . ?
N2 C6 H6A 108.9 . . ?
C4 C6 H6A 108.9 . . ?
N2 C6 H6B 108.9 . . ?
C4 C6 H6B 108.9 . . ?
H6A C6 H6B 107.7 . . ?
O1 C7 N2 123.8(3) . . ?
O1 C7 C8 121.9(4) . . ?
N2 C7 C8 114.1(4) . . ?
C9 C8 C7 108.0(4) . . ?
C9 C8 H8A 110.1 . . ?
C7 C8 H8A 110.1 . . ?
C9 C8 H8B 110.1 . . ?
C7 C8 H8B 110.1 . . ?
H8A C8 H8B 108.4 . . ?
C8 C9 C9 112.4(4) . 2_756 ?
C8 C9 H9A 109.1 . . ?
C9 C9 H9A 109.1 2_756 . ?
C8 C9 H9B 109.1 . . ?
C9 C9 H9B 109.1 2_756 . ?
H9A C9 H9B 107.9 . . ?
O2 C10 O3 125.3(3) . . ?
O2 C10 C11 117.6(2) . . ?
O3 C10 C11 117.0(2) . . ?
C16 C11 C12 117.7(6) . . ?
C12 C11 C16' 118.5(6) . . ?
C16 C11 C10 119.7(6) . . ?
C12 C11 C10 121.0(2) . . ?
C16' C11 C10 120.5(6) . . ?
C13 C12 C11 120.9(3) . . ?
C13 C12 H12A 119.6 . . ?
C11 C12 H12A 119.6 . . ?
C12 C13 C14 120.5(3) . . ?
C12 C13 H13A 119.8 . . ?
C14 C13 H13A 119.8 . . ?
C15 C14 C13 119.4(6) . . ?
C13 C14 C15' 117.5(5) . . ?
C15 C14 C17 118.7(6) . . ?
C13 C14 C17 120.7(3) . . ?
C15' C14 C17 121.7(5) . . ?
C14 C15 C16 121.1(8) . . ?
C14 C15 H15A 119.4 . . ?
C16 C15 H15A 119.4 . . ?
C11 C16 C15 120.4(10) . . ?
C11 C16 H16A 119.8 . . ?
C15 C16 H16A 119.8 . . ?
C16' C15' C14 118.9(8) . . ?
C16' C15' H15B 120.6 . . ?
C14 C15' H15B 120.6 . . ?
C15' C16' C11 121.4(9) . . ?
C15' C16' H16B 119.3 . . ?
C11 C16' H16B 119.3 . . ?
C18 C17 C22 119.1(3) . . ?
C18 C17 C14 122.3(2) . . ?
C22 C17 C14 118.5(3) . . ?
C17 C18 C19 121.3(3) . . ?
C17 C18 H18A 119.3 . . ?
C19 C18 H18A 119.3 . . ?
C18 C19 C20 118.4(3) . . ?
C18 C19 C30 120.0(3) . . ?
C20 C19 C30 121.6(3) . . ?
C21 C20 C19 121.6(3) . . ?
C21 C20 H20A 119.2 . . ?
C19 C20 H20A 119.2 . . ?
C20 C21 C22 118.7(3) . . ?
C20 C21 C23 121.7(3) . . ?
C22 C21 C23 119.5(3) . . ?
C17 C22 C21 120.8(3) . . ?
C17 C22 H22A 119.6 . . ?
C21 C22 H22A 119.6 . . ?
C29 C23 C24 118.3(3) . . ?
C29 C23 C21 121.4(3) . . ?
C24 C23 C21 120.2(3) . . ?
C25 C24 C23 120.5(3) . . ?
C25 C24 H24A 119.8 . . ?
C23 C24 H24A 119.8 . . ?
C24 C25 C26 119.9(4) . . ?
C24 C25 H25A 120.0 . . ?
C26 C25 H25A 120.0 . . ?
C28 C26 C25 119.0(3) . . ?
C28 C26 C27 121.2(4) . . ?
C25 C26 C27 119.8(4) . . ?
O4 C27 O5 123.3(4) . . ?
O4 C27 C26 123.3(5) . . ?
O5 C27 C26 113.4(4) . . ?
C26 C28 C29 121.5(3) . . ?
C26 C28 H28A 119.2 . . ?
C29 C28 H28A 119.2 . . ?
C23 C29 C28 120.8(3) . . ?
C23 C29 H29A 119.6 . . ?
C28 C29 H29A 119.6 . . ?
C36 C30 C31 113.4(16) . . ?
C31' C30 C36' 112.3(9) . . ?
C36 C30 C19 121.4(15) . . ?
C31' C30 C19 122.4(7) . . ?
C31 C30 C19 121.7(4) . . ?
C36' C30 C19 121.3(6) . . ?
C32 C31 C30 122.1(5) . . ?
C32 C31 H31A 118.9 . . ?
C30 C31 H31A 118.9 . . ?
C31 C32 C33 120.3(5) . . ?
C31 C32 H32A 119.9 . . ?
C33 C32 H32A 119.9 . . ?
C30 C31' C32' 120.8(12) . . ?
C30 C31' H31B 119.6 . . ?
C32' C31' H31B 119.6 . . ?
C33 C32' C31' 123.4(13) . . ?
C33 C32' H32B 118.3 . . ?
C31' C32' H32B 118.3 . . ?
C35 C33 C32 115.2(17) . . ?
C32' C33 C35' 114.4(11) . . ?
C35 C33 C34 120.8(17) . . ?
C32' C33 C34 123.0(9) . . ?
C32 C33 C34 120.6(4) . . ?
C35' C33 C34 120.0(7) . . ?
O6 C34 O7 125.7(3) . . ?
O6 C34 C33 117.3(3) . . ?
O7 C34 C33 117.0(3) . . ?
C33 C35 C36 120(3) . . ?
C33 C35 H35A 119.9 . . ?
C36 C35 H35A 119.9 . . ?
C30 C36 C35 123(3) . . ?
C30 C36 H36A 118.5 . . ?
C35 C36 H36A 118.5 . . ?
C36' C35' C33 119.6(13) . . ?
C36' C35' H35B 120.2 . . ?
C33 C35' H35B 120.2 . . ?
C35' C36' C30 121.5(11) . . ?
C35' C36' H36B 119.3 . . ?
C30 C36' H36B 119.3 . . ?

loop_
_geom_bond_atom_site_label_1
_geom_bond_atom_site_label_2
_geom_bond_distance
_geom_bond_site_symmetry_2
_geom_bond_publ_flag
Cu O6 1.9623(19) 8_556 ?
Cu O3 1.9627(18) 5_667 ?
Cu O7 1.9639(18) 4_556 ?
Cu O2 1.9763(18) . ?
Cu N1 2.170(2) . ?
Cu Cu 2.6516(6) 5_667 ?
O1 C7 1.204(5) . ?
O2 C10 1.261(3) . ?
O3 C10 1.266(3) . ?
O4 C27 1.206(5) . ?
O5 C27 1.265(5) . ?
O5 H5C 0.99(5) . ?
O6 C34 1.263(3) . ?
O7 C34 1.268(3) . ?
N1 C1 1.29(2) . ?
N1 C5 1.327(4) . ?
N1 C1' 1.336(7) . ?
N2 C7 1.331(5) . ?
N2 C6 1.460(4) . ?
N2 H2A 0.8800 . ?
C1 C2 1.39(2) . ?
C1 H1A 0.9500 . ?
C2 C3 1.90(4) . ?
C2 H2B 0.9500 . ?
C3 C4 1.117(17) . ?
C3 H3A 0.9500 . ?
C1' C2' 1.363(8) . ?
C1' H1'A 0.9500 . ?
C2' C3' 1.265(10) . ?
C2' H2'A 0.9500 . ?
C3' C4 1.448(7) . ?
C3' H3'A 0.9500 . ?
C4 C5 1.381(4) . ?
C4 C6 1.506(5) . ?
C5 H5A 0.9500 . ?
C6 H6A 0.9900 . ?
C6 H6B 0.9900 . ?
C7 C8 1.579(5) . ?
C8 C9 1.423(6) . ?
C8 H8A 0.9900 . ?
C8 H8B 0.9900 . ?
C9 C9 1.584(8) 2_756 ?
C9 H9A 0.9900 . ?
C9 H9B 0.9900 . ?
C10 C11 1.496(4) . ?
C11 C16 1.380(15) . ?
C11 C12 1.394(4) . ?
C11 C16' 1.419(16) . ?
C12 C13 1.370(4) . ?
C12 H12A 0.9500 . ?
C13 C14 1.398(4) . ?
C13 H13A 0.9500 . ?
C14 C15 1.323(12) . ?
C14 C15' 1.475(15) . ?
C14 C17 1.491(4) . ?
C15 C16 1.411(14) . ?
C15 H15A 0.9500 . ?
C16 H16A 0.9500 . ?
C15' C16' 1.339(13) . ?
C15' H15B 0.9500 . ?
C16' H16B 0.9500 . ?
C17 C18 1.389(4) . ?
C17 C22 1.391(4) . ?
C18 C19 1.391(4) . ?
C18 H18A 0.9500 . ?
C19 C20 1.395(4) . ?
C19 C30 1.486(4) . ?
C20 C21 1.386(4) . ?
C20 H20A 0.9500 . ?
C21 C22 1.398(4) . ?
C21 C23 1.491(4) . ?
C22 H22A 0.9500 . ?
C23 C29 1.374(4) . ?
C23 C24 1.401(4) . ?
C24 C25 1.391(4) . ?
C24 H24A 0.9500 . ?
C25 C26 1.394(5) . ?
C25 H25A 0.9500 . ?
C26 C28 1.359(5) . ?
C26 C27 1.497(5) . ?
C28 C29 1.383(4) . ?
C28 H28A 0.9500 . ?
C29 H29A 0.9500 . ?
C30 C36 1.25(3) . ?
C30 C31' 1.359(17) . ?
C30 C31 1.395(8) . ?
C30 C36' 1.458(14) . ?
C31 C32 1.366(7) . ?
C31 H31A 0.9500 . ?
C32 C33 1.402(8) . ?
C32 H32A 0.9500 . ?
C31' C32' 1.376(18) . ?
C31' H31B 0.9500 . ?
C32' C33 1.344(18) . ?
C32' H32B 0.9500 . ?
C33 C35 1.27(3) . ?
C33 C35' 1.437(14) . ?
C33 C34 1.491(4) . ?
C35 C36 1.49(5) . ?
C35 H35A 0.9500 . ?
C36 H36A 0.9500 . ?
C35' C36' 1.34(2) . ?
C35' H35B 0.9500 . ?
C36' H36B 0.9500 . ?
